data_1561012
loop_
_publ_author_name
'Feng, Chao'
'Lv, Chang-Peng'
'Li, Zong-Qun'
'Zhao, Hong'
'Huang, Huan-Huan'

_publ_section_title
;
 A porous 2D Ni-MOF material with a high supercapacitive performance
;
_journal_name_full 'Journal of Solid State Chemistry'
_journal_page_first 244
_journal_page_last 247
_journal_paper_doi 10.1016/j.jssc.2018.06.019
_journal_volume 265
_journal_year 2018
_chemical_formula_sum 'C18 H12 N6 Ni O4'
_chemical_formula_weight 435.05
_space_group_IT_number 15
_space_group_name_Hall '-C 2yc'
_space_group_name_H-M_alt 'C 1 2/c 1'
_symmetry_cell_setting monoclinic
_symmetry_space_group_name_Hall '-C 2yc'
_symmetry_space_group_name_H-M 'C 1 2/c 1'
_atom_sites_solution_hydrogens geom
_atom_sites_solution_primary direct
_atom_sites_solution_secondary difmap
_cell_angle_alpha 90.00
_cell_angle_beta 118.861(14)
_cell_angle_gamma 90.00
_cell_formula_units_Z 4
_cell_length_a 13.7864(16)
_cell_length_b 16.0116(10)
_cell_length_c 13.7593(14)
_cell_measurement_reflns_used 6843
_cell_measurement_temperature 293(2)
_cell_measurement_theta_max 28.8000
_cell_measurement_theta_min 4.1480
_cell_volume 2660.0(6)
_computing_structure_refinement 'SHELXL-97 (Sheldrick, 1997)'
_computing_structure_solution 'SHELXS-97 (Sheldrick, 1990)'
_diffrn_ambient_temperature 293(2)
_diffrn_measured_fraction_theta_full 0.997
_diffrn_measured_fraction_theta_max 0.997
_diffrn_measurement_device_type 'Xcalibur, Atlas, Gemini ultra'
_diffrn_radiation_monochromator graphite
_diffrn_radiation_source 'fine-focus sealed tube'
_diffrn_radiation_type MoK\a
_diffrn_radiation_wavelength 0.71073
_diffrn_reflns_av_R_equivalents 0.0323
_diffrn_reflns_av_sigmaI/netI 0.0221
_diffrn_reflns_limit_h_max 16
_diffrn_reflns_limit_h_min -16
_diffrn_reflns_limit_k_max 18
_diffrn_reflns_limit_k_min -18
_diffrn_reflns_limit_l_max 16
_diffrn_reflns_limit_l_min -16
_diffrn_reflns_number 12850
_diffrn_reflns_theta_full 25.00
_diffrn_reflns_theta_max 25.00
_diffrn_reflns_theta_min 3.37
_exptl_absorpt_coefficient_mu 0.757
_exptl_crystal_colour red
_exptl_crystal_density_diffrn 1.086
_exptl_crystal_density_method 'not measured'
_exptl_crystal_description block
_exptl_crystal_F_000 888
_exptl_crystal_size_max 0.23
_exptl_crystal_size_mid 0.21
_exptl_crystal_size_min 0.20
_refine_diff_density_max 0.306
_refine_diff_density_min -0.241
_refine_diff_density_rms 0.084
_refine_ls_extinction_method none
_refine_ls_goodness_of_fit_ref 1.136
_refine_ls_hydrogen_treatment mixed
_refine_ls_matrix_type full
_refine_ls_number_parameters 132
_refine_ls_number_reflns 2348
_refine_ls_number_restraints 0
_refine_ls_restrained_S_all 1.136
_refine_ls_R_factor_all 0.0348
_refine_ls_R_factor_gt 0.0316
_refine_ls_shift/su_max 0.000
_refine_ls_shift/su_mean 0.000
_refine_ls_structure_factor_coef Fsqd
_refine_ls_weighting_details 'calc w=1/[\s^2^(Fo^2^)+(0.0497P)^2^+1.7513P] where P=(Fo^2^+2Fc^2^)/3'
_refine_ls_weighting_scheme calc
_refine_ls_wR_factor_gt 0.0907
_refine_ls_wR_factor_ref 0.0923
_reflns_number_gt 2141
_reflns_number_total 2348
_reflns_threshold_expression >2sigma(I)
_cod_data_source_file JSSC-2018-265-244.cif
_cod_data_source_block zh-90-2
_cod_original_cell_volume 2660.0(4)
_cod_original_sg_symbol_H-M 'C 2/c'
_cod_database_code 1561012

loop_
_symmetry_equiv_pos_as_xyz
'x, y, z'
'-x, y, -z+1/2'
'x+1/2, y+1/2, z'
'-x+1/2, y+1/2, -z+1/2'
'-x, -y, -z'
'x, -y, z-1/2'
'-x+1/2, -y+1/2, -z'
'x+1/2, -y+1/2, z-1/2'

loop_
_atom_site_label
_atom_site_type_symbol
_atom_site_fract_x
_atom_site_fract_y
_atom_site_fract_z
_atom_site_U_iso_or_equiv
_atom_site_adp_type
_atom_site_occupancy
_atom_site_symmetry_multiplicity
_atom_site_calc_flag
_atom_site_refinement_flags
_atom_site_disorder_assembly
_atom_site_disorder_group
C7 C 0.3698(2) 0.81489(16) 0.3363(2) 0.0491(7) Uani 1 1 d . . .
H7 H 0.3953 0.8597 0.3853 0.059 Uiso 1 1 calc R . .
C8 C 0.3108(2) 0.75304(17) 0.3535(2) 0.0533(7) Uani 1 1 d . . .
H8 H 0.2981 0.7565 0.4139 0.064 Uiso 1 1 calc R . .
C4 C 0.26996(19) 0.68564(14) 0.28206(17) 0.0342(5) Uani 1 1 d . . .
C5 C 0.2891(2) 0.68600(16) 0.1921(2) 0.0469(6) Uani 1 1 d . . .
H5 H 0.2616 0.6433 0.1398 0.056 Uiso 1 1 calc R . .
C6 C 0.3496(2) 0.75049(15) 0.18075(19) 0.0444(6) Uani 1 1 d . . .
H6 H 0.3613 0.7498 0.1196 0.053 Uiso 1 1 calc R . .
C3 C 0.21408(19) 0.61804(13) 0.30796(18) 0.0318(5) Uani 1 1 d . . .
C2 C 0.2133(2) 0.60189(13) 0.40628(18) 0.0364(5) Uani 1 1 d . . .
H2 H 0.2461 0.6335 0.4710 0.044 Uiso 1 1 calc R . .
C1 C 0.15358(17) 0.52904(13) 0.38803(16) 0.0279(4) Uani 1 1 d . . .
C9 C 0.12755(17) 0.47703(13) 0.46279(16) 0.0283(5) Uani 1 1 d . . .
N3 N 0.39208(15) 0.81339(11) 0.25204(15) 0.0324(4) Uani 1 1 d . . .
N2 N 0.11790(14) 0.50130(10) 0.28464(13) 0.0250(4) Uani 1 1 d . . .
N1 N 0.15478(14) 0.55621(10) 0.23634(13) 0.0275(4) Uani 1 1 d . . .
H1 H 0.1425 0.5527 0.1690 0.033 Uiso 1 1 calc R . .
Ni1 Ni 0.0000 0.40388(2) 0.2500 0.02352(15) Uani 1 2 d S . .
O1 O 0.16436(15) 0.50071(10) 0.56042(12) 0.0432(4) Uani 1 1 d . . .
O2 O 0.07149(13) 0.41190(8) 0.42022(12) 0.0312(3) Uani 1 1 d . . .

loop_
_atom_site_aniso_label
_atom_site_aniso_U_11
_atom_site_aniso_U_22
_atom_site_aniso_U_33
_atom_site_aniso_U_23
_atom_site_aniso_U_13
_atom_site_aniso_U_12
C7 0.0747(18) 0.0382(14) 0.0610(16) -0.0228(12) 0.0539(15) -0.0251(13)
C8 0.087(2) 0.0453(15) 0.0593(16) -0.0216(13) 0.0602(16) -0.0288(14)
C4 0.0483(13) 0.0288(11) 0.0351(11) -0.0054(9) 0.0279(10) -0.0100(10)
C5 0.0765(18) 0.0394(14) 0.0393(12) -0.0149(11) 0.0394(13) -0.0286(13)
C6 0.0696(17) 0.0408(13) 0.0382(12) -0.0100(11) 0.0382(12) -0.0222(12)
C3 0.0448(13) 0.0275(11) 0.0333(11) -0.0063(9) 0.0271(10) -0.0099(9)
C2 0.0546(14) 0.0347(13) 0.0288(11) -0.0115(9) 0.0272(11) -0.0164(10)
C1 0.0385(11) 0.0278(11) 0.0247(10) -0.0021(8) 0.0210(9) -0.0038(9)
C9 0.0381(11) 0.0288(11) 0.0261(10) 0.0020(9) 0.0218(9) 0.0019(9)
N3 0.0456(10) 0.0236(9) 0.0404(10) -0.0022(8) 0.0306(9) -0.0057(8)
N2 0.0347(9) 0.0223(8) 0.0263(8) 0.0002(7) 0.0214(7) -0.0043(7)
N1 0.0420(10) 0.0256(9) 0.0255(8) -0.0011(7) 0.0245(8) -0.0066(8)
Ni1 0.0345(2) 0.0169(2) 0.0275(2) 0.000 0.02156(17) 0.000
O1 0.0674(11) 0.0443(10) 0.0262(8) -0.0028(7) 0.0292(8) -0.0130(8)
O2 0.0437(9) 0.0280(8) 0.0287(7) 0.0032(6) 0.0228(7) -0.0041(6)

loop_
_atom_type_symbol
_atom_type_description
_atom_type_scat_dispersion_real
_atom_type_scat_dispersion_imag
_atom_type_scat_source
C C 0.0033 0.0016 'International Tables Vol C Tables 4.2.6.8 and 6.1.1.4'
H H 0.0000 0.0000 'International Tables Vol C Tables 4.2.6.8 and 6.1.1.4'
N N 0.0061 0.0033 'International Tables Vol C Tables 4.2.6.8 and 6.1.1.4'
Ni Ni 0.3393 1.1124 'International Tables Vol C Tables 4.2.6.8 and 6.1.1.4'
O O 0.0106 0.0060 'International Tables Vol C Tables 4.2.6.8 and 6.1.1.4'

loop_
_geom_angle_atom_site_label_1
_geom_angle_atom_site_label_2
_geom_angle_atom_site_label_3
_geom_angle
_geom_angle_site_symmetry_1
_geom_angle_site_symmetry_3
N3 C7 C8 122.7(2) . .
N3 C7 H7 118.6 . .
C8 C7 H7 118.6 . .
C7 C8 C4 120.8(2) . .
C7 C8 H8 119.6 . .
C4 C8 H8 119.6 . .
C8 C4 C5 116.4(2) . .
C8 C4 C3 118.93(18) . .
C5 C4 C3 124.65(19) . .
C6 C5 C4 119.3(2) . .
C6 C5 H5 120.4 . .
C4 C5 H5 120.4 . .
N3 C6 C5 123.9(2) . .
N3 C6 H6 118.0 . .
C5 C6 H6 118.0 . .
N1 C3 C2 106.72(18) . .
N1 C3 C4 124.35(17) . .
C2 C3 C4 128.89(19) . .
C1 C2 C3 105.42(18) . .
C1 C2 H2 127.3 . .
C3 C2 H2 127.3 . .
N2 C1 C2 110.82(17) . .
N2 C1 C9 117.36(18) . .
C2 C1 C9 131.77(18) . .
O1 C9 O2 126.35(18) . .
O1 C9 C1 117.69(19) . .
O2 C9 C1 115.95(16) . .
C6 N3 C7 116.77(19) . .
C6 N3 Ni1 125.42(14) . 3
C7 N3 Ni1 117.63(15) . 3
C1 N2 N1 106.05(16) . .
C1 N2 Ni1 109.26(12) . .
N1 N2 Ni1 142.98(13) . .
N2 N1 C3 110.98(16) . .
N2 N1 H1 124.5 . .
C3 N1 H1 124.5 . .
O2 Ni1 O2 172.86(8) . 2
O2 Ni1 N3 88.90(6) . 3_445
O2 Ni1 N3 96.06(7) 2 3_445
O2 Ni1 N3 96.06(7) . 4_545
O2 Ni1 N3 88.90(6) 2 4_545
N3 Ni1 N3 92.05(10) 3_445 4_545
O2 Ni1 N2 78.80(6) . .
O2 Ni1 N2 95.92(6) 2 .
N3 Ni1 N2 167.34(6) 3_445 .
N3 Ni1 N2 92.26(7) 4_545 .
O2 Ni1 N2 95.92(6) . 2
O2 Ni1 N2 78.80(6) 2 2
N3 Ni1 N2 92.26(7) 3_445 2
N3 Ni1 N2 167.34(6) 4_545 2
N2 Ni1 N2 86.08(9) . 2
C9 O2 Ni1 115.41(12) . .

loop_
_geom_bond_atom_site_label_1
_geom_bond_atom_site_label_2
_geom_bond_distance
_geom_bond_site_symmetry_2
C7 N3 1.335(3) .
C7 C8 1.373(3) .
C7 H7 0.9300 .
C8 C4 1.383(3) .
C8 H8 0.9300 .
C4 C5 1.386(3) .
C4 C3 1.469(3) .
C5 C6 1.382(3) .
C5 H5 0.9300 .
C6 N3 1.329(3) .
C6 H6 0.9300 .
C3 N1 1.357(3) .
C3 C2 1.382(3) .
C2 C1 1.379(3) .
C2 H2 0.9300 .
C1 N2 1.337(2) .
C1 C9 1.496(3) .
C9 O1 1.244(2) .
C9 O2 1.261(2) .
N3 Ni1 2.0866(17) 3
N2 N1 1.341(2) .
N2 Ni1 2.1340(16) .
N1 H1 0.8600 .
Ni1 O2 2.0603(14) .
Ni1 O2 2.0603(14) 2
Ni1 N3 2.0866(17) 3_445
Ni1 N3 2.0866(17) 4_545
Ni1 N2 2.1340(16) 2

loop_
_geom_hbond_atom_site_label_D
_geom_hbond_atom_site_label_H
_geom_hbond_atom_site_label_A
_geom_hbond_distance_DH
_geom_hbond_distance_HA
_geom_hbond_distance_DA
_geom_hbond_angle_DHA
_geom_hbond_site_symmetry_A
N1 H1 O1 0.86 1.87 2.649(2) 150.2 6_565

loop_
_geom_torsion_atom_site_label_1
_geom_torsion_atom_site_label_2
_geom_torsion_atom_site_label_3
_geom_torsion_atom_site_label_4
_geom_torsion
_geom_torsion_site_symmetry_1
_geom_torsion_site_symmetry_2
_geom_torsion_site_symmetry_3
_geom_torsion_site_symmetry_4
N3 C7 C8 C4 -0.8(5) . . . .
C7 C8 C4 C5 -1.9(4) . . . .
C7 C8 C4 C3 175.7(3) . . . .
C8 C4 C5 C6 2.1(4) . . . .
C3 C4 C5 C6 -175.4(3) . . . .
C4 C5 C6 N3 0.3(4) . . . .
C8 C4 C3 N1 168.4(2) . . . .
C5 C4 C3 N1 -14.1(4) . . . .
C8 C4 C3 C2 -14.1(4) . . . .
C5 C4 C3 C2 163.3(3) . . . .
N1 C3 C2 C1 0.8(3) . . . .
C4 C3 C2 C1 -176.9(2) . . . .
C3 C2 C1 N2 -0.6(3) . . . .
C3 C2 C1 C9 176.7(2) . . . .
N2 C1 C9 O1 177.14(19) . . . .
C2 C1 C9 O1 0.0(4) . . . .
N2 C1 C9 O2 -1.6(3) . . . .
C2 C1 C9 O2 -178.7(2) . . . .
C5 C6 N3 C7 -3.0(4) . . . .
C5 C6 N3 Ni1 171.9(2) . . . 3
C8 C7 N3 C6 3.2(4) . . . .
C8 C7 N3 Ni1 -172.1(2) . . . 3
C2 C1 N2 N1 0.1(2) . . . .
C9 C1 N2 N1 -177.65(17) . . . .
C2 C1 N2 Ni1 -168.63(15) . . . .
C9 C1 N2 Ni1 13.6(2) . . . .
C1 N2 N1 C3 0.5(2) . . . .
Ni1 N2 N1 C3 162.60(18) . . . .
C2 C3 N1 N2 -0.8(3) . . . .
C4 C3 N1 N2 177.1(2) . . . .
C1 N2 Ni1 O2 -14.97(13) . . . .
N1 N2 Ni1 O2 -176.8(2) . . . .
C1 N2 Ni1 O2 160.16(14) . . . 2
N1 N2 Ni1 O2 -1.6(2) . . . 2
C1 N2 Ni1 N3 -0.9(4) . . . 3_445
N1 N2 Ni1 N3 -162.7(3) . . . 3_445
C1 N2 Ni1 N3 -110.71(14) . . . 4_545
N1 N2 Ni1 N3 87.5(2) . . . 4_545
C1 N2 Ni1 N2 81.86(13) . . . 2
N1 N2 Ni1 N2 -79.9(2) . . . 2
O1 C9 O2 Ni1 168.98(18) . . . .
C1 C9 O2 Ni1 -12.5(2) . . . .
O2 Ni1 O2 C9 -27.44(14) 2 . . .
N3 Ni1 O2 C9 -161.63(15) 3_445 . . .
N3 Ni1 O2 C9 106.43(15) 4_545 . . .
N2 Ni1 O2 C9 15.32(14) . . . .
N2 Ni1 O2 C9 -69.48(15) 2 . . .
